data_9009406
loop_
_publ_author_name
'Basso, R.'
'Lucchetti, G.'
'Zefiro, L.'
'Palenzona, A.'

_publ_section_title
;
 Cerchiaraite, a new natural Ba-Mn-mixed-anion silicate chloride from
 the Cerchiara mine, northern Apennines, Italy
;
_journal_name_full 'Neues Jahrbuch fur Mineralogie, Monatshefte'
_journal_page_first 373
_journal_page_last 384
_journal_volume 2000
_journal_year 2000
_chemical_compound_source 'Cerchiara mine, Va di Vara, northern Apennines, Italy'
_chemical_formula_sum 'Ba4 Cl Mn4 O25 Si6'
_chemical_name_mineral Cerchiaraite
_space_group_IT_number 139
_symmetry_space_group_name_Hall '-I 4 2'
_symmetry_space_group_name_H-M 'I 4/m m m'
_cell_angle_alpha 90
_cell_angle_beta 90
_cell_angle_gamma 90
_cell_length_a 14.215
_cell_length_b 14.215
_cell_length_c 6.126
_cell_formula_units_Z 2
_cell_volume 1237.858
_database_code_amcsd 0014905
_exptl_crystal_density_diffrn 3.684
_cod_original_formula_sum 'Ba4 Mn4 Si6 Cl O25'
_cod_database_code 9009406

loop_
_space_group_symop_operation_xyz
x,y,z
1/2+x,1/2+y,1/2+z
-y,-x,z
1/2-y,1/2-x,1/2+z
y,x,-z
1/2+y,1/2+x,1/2-z
y,-x,-z
1/2+y,1/2-x,1/2-z
-y,x,z
1/2-y,1/2+x,1/2+z
x,-y,z
1/2+x,1/2-y,1/2+z
-x,y,-z
1/2-x,1/2+y,1/2-z
x,y,-z
1/2+x,1/2+y,1/2-z
-x,-y,z
1/2-x,1/2-y,1/2+z
y,x,z
1/2+y,1/2+x,1/2+z
-y,-x,-z
1/2-y,1/2-x,1/2-z
-y,x,-z
1/2-y,1/2+x,1/2-z
y,-x,z
1/2+y,1/2-x,1/2+z
-x,y,z
1/2-x,1/2+y,1/2+z
x,-y,-z
1/2+x,1/2-y,1/2-z
-x,-y,-z
1/2-x,1/2-y,1/2-z

loop_
_atom_site_label
_atom_site_fract_x
_atom_site_fract_y
_atom_site_fract_z
_atom_site_occupancy
_atom_site_U_iso_or_equiv
Ba 0.21900 0.00000 0.00000 1.00000 0.01596
Mn 0.25000 0.25000 0.25000 1.00000 0.01102
Si1 0.38810 0.38810 0.00000 1.00000 0.00836
Si2 0.11300 0.43100 0.00000 0.25000 0.01520
Cl 0.00000 0.00000 0.00000 1.00000 0.01760
O1 0.34540 0.34540 0.22360 1.00000 0.01343
O2 0.17310 0.31060 0.00000 1.00000 0.04015
O3 0.36930 0.50000 0.00000 1.00000 0.01976
O4 0.40300 0.00000 0.00000 0.25000 0.02723
O5 0.00000 0.36400 0.30700 0.50000 0.03863

loop_
_cod_related_entry_id
_cod_related_entry_database
_cod_related_entry_code
1 AMCSD 0014905
